data_4000622
_publ_section_title
;
Synthesis and structure of a calcium polyphosphate
with a unique criss-cross arrangement of helical phosphate chains
;
_journal_name_full 'Chemistry of Materials'
_journal_paper_doi 10.1021/cm051175g
_journal_year 2005
_chemical_formula_sum 'C22 H54 Cu4 P2 S4'
_chemical_formula_weight 762.99
_space_group_IT_number 14
_symmetry_cell_setting monoclinic
_symmetry_space_group_name_Hall '-P 2yn'
_symmetry_space_group_name_H-M 'P 1 21/n 1'
_cell_angle_alpha 90.00
_cell_angle_beta 111.538(7)
_cell_angle_gamma 90.00
_cell_formula_units_Z 2
_cell_length_a 10.086(2)
_cell_length_b 17.585(5)
_cell_length_c 10.811(3)
_cell_measurement_temperature 153(2)
_cell_volume 1783.5(7)
_diffrn_ambient_temperature 153(2)
_exptl_crystal_density_diffrn 1.421
_cod_original_sg_symbol_H-M 'P 21/n'
_cod_database_code 4000622

loop_
_symmetry_equiv_pos_as_xyz
'x, y, z'
'-x+1/2, y+1/2, -z+1/2'
'-x, -y, -z'
'x-1/2, -y-1/2, z-1/2'

loop_
_atom_site_label
_atom_site_type_symbol
_atom_site_fract_x
_atom_site_fract_y
_atom_site_fract_z
_atom_site_U_iso_or_equiv
_atom_site_adp_type
_atom_site_occupancy
_atom_site_symmetry_multiplicity
_atom_site_calc_flag
_atom_site_refinement_flags
_atom_site_disorder_assembly
_atom_site_disorder_group
Cu1 Cu 0.90059(4) 0.11753(2) 0.95677(3) 0.02602(11) Uani 1 1 d . . .
Cu2 Cu 1.16560(4) 0.04438(2) 1.10749(4) 0.02753(11) Uani 1 1 d . . .
S1 S 0.71311(8) 0.04486(4) 0.93974(7) 0.02692(17) Uani 1 1 d . . .
S2 S 1.06694(8) 0.14004(4) 1.16529(7) 0.02509(17) Uani 1 1 d . . .
P1 P 0.97129(9) 0.19375(5) 0.82696(8) 0.02730(18) Uani 1 1 d . . .
C5 C 1.0061(3) 0.10706(18) 1.3003(3) 0.0276(7) Uani 1 1 d . . .
C1 C 0.5574(3) 0.0618(2) 0.7818(3) 0.0301(7) Uani 1 1 d . . .
C7 C 1.1263(4) 0.1270(2) 1.4334(3) 0.0399(8) Uani 1 1 d . . .
H7A H 1.0966 0.1132 1.5073 0.060 Uiso 1 1 calc R . .
H7B H 1.1458 0.1816 1.4365 0.060 Uiso 1 1 calc R . .
H7C H 1.2126 0.0987 1.4411 0.060 Uiso 1 1 calc R . .
C6 C 0.9777(4) 0.02173(19) 1.2912(3) 0.0354(7) Uani 1 1 d . . .
H6A H 0.9493 0.0058 1.3648 0.053 Uiso 1 1 calc R . .
H6B H 1.0644 -0.0054 1.2966 0.053 Uiso 1 1 calc R . .
H6C H 0.9010 0.0100 1.2065 0.053 Uiso 1 1 calc R . .
C9 C 0.8767(4) 0.2042(2) 0.6489(3) 0.0479(10) Uani 1 1 d . . .
H9A H 0.7798 0.2225 0.6316 0.072 Uiso 1 1 calc R . .
H9B H 0.8724 0.1549 0.6053 0.072 Uiso 1 1 calc R . .
H9C H 0.9270 0.2409 0.6136 0.072 Uiso 1 1 calc R . .
C8 C 0.8698(4) 0.1510(2) 1.2844(3) 0.0363(8) Uani 1 1 d . . .
H8A H 0.7949 0.1373 1.1997 0.054 Uiso 1 1 calc R . .
H8B H 0.8886 0.2057 1.2855 0.054 Uiso 1 1 calc R . .
H8C H 0.8388 0.1382 1.3578 0.054 Uiso 1 1 calc R . .
C2 C 0.5997(4) 0.0524(2) 0.6609(3) 0.0397(8) Uani 1 1 d . . .
H2A H 0.6291 -0.0003 0.6560 0.059 Uiso 1 1 calc R . .
H2B H 0.6791 0.0867 0.6690 0.059 Uiso 1 1 calc R . .
H2C H 0.5182 0.0648 0.5800 0.059 Uiso 1 1 calc R . .
C10 C 1.1536(3) 0.1754(2) 0.8378(4) 0.0369(8) Uani 1 1 d . . .
H10A H 1.1831 0.2152 0.7898 0.055 Uiso 1 1 calc R . .
H10B H 1.1579 0.1258 0.7981 0.055 Uiso 1 1 calc R . .
H10C H 1.2177 0.1754 0.9314 0.055 Uiso 1 1 calc R . .
C11 C 0.9801(4) 0.2923(2) 0.8811(4) 0.0435(9) Uani 1 1 d . . .
H11A H 1.0319 0.3226 0.8374 0.065 Uiso 1 1 calc R . .
H11B H 1.0298 0.2950 0.9777 0.065 Uiso 1 1 calc R . .
H11C H 0.8833 0.3125 0.8573 0.065 Uiso 1 1 calc R . .
C4 C 0.4418(4) 0.0041(3) 0.7757(4) 0.0506(10) Uani 1 1 d . . .
H4A H 0.4169 0.0096 0.8548 0.076 Uiso 1 1 calc R . .
H4B H 0.4773 -0.0475 0.7727 0.076 Uiso 1 1 calc R . .
H4C H 0.3571 0.0132 0.6958 0.076 Uiso 1 1 calc R . .
C3 C 0.5061(5) 0.1426(2) 0.7869(4) 0.0533(11) Uani 1 1 d . . .
H3A H 0.4253 0.1537 0.7047 0.080 Uiso 1 1 calc R . .
H3B H 0.5838 0.1783 0.7963 0.080 Uiso 1 1 calc R . .
H3C H 0.4762 0.1479 0.8631 0.080 Uiso 1 1 calc R . .

loop_
_atom_site_aniso_label
_atom_site_aniso_U_11
_atom_site_aniso_U_22
_atom_site_aniso_U_33
_atom_site_aniso_U_23
_atom_site_aniso_U_13
_atom_site_aniso_U_12
Cu1 0.0236(2) 0.0316(2) 0.02401(19) -0.00062(15) 0.01004(16) -0.00039(16)
Cu2 0.0265(2) 0.0317(2) 0.02648(19) 0.00212(15) 0.01214(16) 0.00325(16)
S1 0.0240(4) 0.0328(4) 0.0264(3) -0.0013(3) 0.0122(3) -0.0007(3)
S2 0.0254(4) 0.0273(4) 0.0235(3) 0.0010(3) 0.0101(3) -0.0009(3)
P1 0.0250(4) 0.0314(4) 0.0247(4) 0.0015(3) 0.0082(3) -0.0019(3)
C5 0.0299(17) 0.0339(17) 0.0210(13) -0.0002(12) 0.0117(13) -0.0008(14)
C1 0.0202(15) 0.0339(17) 0.0338(15) -0.0012(13) 0.0070(13) -0.0027(13)
C7 0.041(2) 0.052(2) 0.0250(15) -0.0028(15) 0.0106(15) -0.0028(18)
C6 0.045(2) 0.0324(17) 0.0355(16) 0.0039(14) 0.0228(16) -0.0023(16)
C9 0.047(2) 0.068(3) 0.0276(16) 0.0077(17) 0.0121(16) -0.014(2)
C8 0.0342(18) 0.042(2) 0.0370(17) -0.0019(15) 0.0185(15) -0.0006(16)
C2 0.0341(19) 0.054(2) 0.0283(16) 0.0016(15) 0.0086(15) -0.0007(17)
C10 0.0283(17) 0.0364(19) 0.051(2) 0.0000(16) 0.0205(16) -0.0030(15)
C11 0.047(2) 0.0299(18) 0.054(2) 0.0019(16) 0.0190(19) 0.0047(17)
C4 0.032(2) 0.068(3) 0.050(2) 0.004(2) 0.0130(18) -0.0146(19)
C3 0.050(2) 0.050(2) 0.049(2) -0.0024(19) 0.0058(19) 0.020(2)

loop_
_geom_bond_atom_site_label_1
_geom_bond_atom_site_label_2
_geom_bond_distance
_geom_bond_site_symmetry_2
_geom_bond_publ_flag
Cu1 S1 2.2331(9) . ?
Cu1 P1 2.2381(9) . ?
Cu1 S2 2.2970(9) . ?
Cu1 Cu2 2.8733(7) . ?
Cu1 Cu2 2.9483(9) 3_757 ?
Cu2 S2 2.1603(9) . ?
Cu2 S1 2.1629(9) 3_757 ?
Cu2 Cu1 2.9484(9) 3_757 ?
S1 C1 1.871(3) . ?
S1 Cu2 2.1628(9) 3_757 ?
S2 C5 1.872(3) . ?
P1 C9 1.817(3) . ?
P1 C11 1.822(4) . ?
P1 C10 1.828(3) . ?
C5 C6 1.524(4) . ?
C5 C8 1.530(4) . ?
C5 C7 1.543(5) . ?
C1 C3 1.521(5) . ?
C1 C2 1.526(4) . ?
C1 C4 1.528(5) . ?
